data_7004765
loop_
_publ_author_name
'Willner, Alexander'
'Hepp, Alexander'
'Mitzel, Norbert W.'

_publ_section_title
;
 Organo-aluminium and -gallium complexes with \w-NH-functional alkoxide
 ligands
;
_journal_issue 47
_journal_name_full 'Dalton Transactions'
_journal_page_first 6832
_journal_page_last 6842
_journal_paper_doi 10.1039/b811792f
_journal_year 2008
_chemical_formula_sum 'C16 H40 Al2 N2 O2'
_chemical_formula_weight 346.46
_chemical_name_common
;
Bis(mu2-O-(2,2-dimethyl-3-methylamino-1-propanolato-O,N-)
tetramethyldialuminium)
;
_chemical_name_systematic
;
Bis{mu2-O-[2,2-dimethyl-3-methylamino-1-propanolato-O,N-]
tetramethyldialuminium}
;
_space_group_IT_number 14
_symmetry_cell_setting monoclinic
_symmetry_space_group_name_Hall '-P 2yn'
_symmetry_space_group_name_H-M 'P 1 21/n 1'
_atom_sites_solution_hydrogens geom
_atom_sites_solution_primary direct
_atom_sites_solution_secondary difmap
_audit_creation_method SHELXL-97
_cell_angle_alpha 90.00
_cell_angle_beta 110.59(3)
_cell_angle_gamma 90.00
_cell_formula_units_Z 2
_cell_length_a 8.4522(17)
_cell_length_b 11.701(2)
_cell_length_c 11.483(2)
_cell_measurement_reflns_used 947
_cell_measurement_temperature 120(2)
_cell_measurement_theta_max 70.17
_cell_measurement_theta_min 5.59
_cell_volume 1063.1(4)
_computing_cell_refinement 'SAINT (Bruker AXS, 2000)'
_computing_data_collection 'SMART (Bruker AXS, 2000)'
_computing_data_reduction 'SAINT and SADABS (Bruker AXS, 2000)'
_computing_molecular_graphics
;
ORTEP3, L.J. Farrugia, J. Appl. Cryst. (1997) 30, 565
;
_computing_publication_material 'Bruker SHELXTL'
_computing_structure_refinement 'SHELXL-97 (Sheldrick, 1997)'
_computing_structure_solution 'SHELXS-97 (Sheldrick, 1990)'
_diffrn_ambient_temperature 120(2)
_diffrn_detector_area_resol_mean 80
_diffrn_measured_fraction_theta_full 0.972
_diffrn_measured_fraction_theta_max 0.972
_diffrn_measurement_device_type 'CCD area detector'
_diffrn_measurement_method 'omega and phi scans'
_diffrn_radiation_monochromator 'goebel mirror'
_diffrn_radiation_source 'rotating anode'
_diffrn_radiation_type CuK\a
_diffrn_radiation_wavelength 1.54178
_diffrn_reflns_av_R_equivalents 0.0774
_diffrn_reflns_av_sigmaI/netI 0.0509
_diffrn_reflns_limit_h_max 9
_diffrn_reflns_limit_h_min -10
_diffrn_reflns_limit_k_max 14
_diffrn_reflns_limit_k_min -13
_diffrn_reflns_limit_l_max 13
_diffrn_reflns_limit_l_min -13
_diffrn_reflns_number 5987
_diffrn_reflns_theta_full 70.17
_diffrn_reflns_theta_max 70.17
_diffrn_reflns_theta_min 5.59
_exptl_absorpt_coefficient_mu 1.290
_exptl_absorpt_correction_T_max 0.835
_exptl_absorpt_correction_T_min 0.411
_exptl_absorpt_correction_type multi-scan
_exptl_absorpt_process_details
;
Corrections were done with the SADABS program, utilizing the none merged
raw data obtained from the integration process. Integration and final cell
refinement were done with SAINT.
;
_exptl_crystal_colour colourless
_exptl_crystal_density_diffrn 1.082
_exptl_crystal_density_method 'not measured'
_exptl_crystal_description needles
_exptl_crystal_F_000 384
_exptl_crystal_size_max 0.26
_exptl_crystal_size_mid 0.19
_exptl_crystal_size_min 0.14
_refine_diff_density_max 0.563
_refine_diff_density_min -0.402
_refine_diff_density_rms 0.088
_refine_ls_extinction_method none
_refine_ls_goodness_of_fit_ref 1.032
_refine_ls_hydrogen_treatment mixed
_refine_ls_matrix_type full
_refine_ls_number_parameters 116
_refine_ls_number_reflns 1959
_refine_ls_number_restraints 0
_refine_ls_restrained_S_all 1.032
_refine_ls_R_factor_all 0.0705
_refine_ls_R_factor_gt 0.0636
_refine_ls_shift/su_max 0.000
_refine_ls_shift/su_mean 0.000
_refine_ls_structure_factor_coef Fsqd
_refine_ls_weighting_details 'calc w=1/[\s^2^(Fo^2^)+(0.0913P)^2^+1.0115P] where P=(Fo^2^+2Fc^2^)/3'
_refine_ls_weighting_scheme calc
_refine_ls_wR_factor_gt 0.1547
_refine_ls_wR_factor_ref 0.1585
_reflns_number_gt 1714
_reflns_number_total 1959
_reflns_threshold_expression >2sigma(I)
_cod_data_source_file b811792f.txt
_cod_data_source_block 5a
_cod_depositor_comments
;
The following automatic conversions were performed:
'_symmetry_cell_setting' value 'Monoclinic' changed to 'monoclinic'
according to '/home/saulius/struct/CIF-dictionaries/cif_core.dic'
dictionary named 'cif_core.dic' version 2.4.1 from 2010-06-29.

Automatic conversion script
Id: cif_fix_enum 1527 2010-12-29 10:47:43Z saulius 
;
_cod_original_sg_symbol_H-M P2(1)/n
_cod_database_code 7004765

loop_
_symmetry_equiv_pos_as_xyz
'x, y, z'
'-x+1/2, y+1/2, -z+1/2'
'-x, -y, -z'
'x-1/2, -y-1/2, z-1/2'

loop_
_atom_site_label
_atom_site_type_symbol
_atom_site_fract_x
_atom_site_fract_y
_atom_site_fract_z
_atom_site_U_iso_or_equiv
_atom_site_adp_type
_atom_site_occupancy
_atom_site_symmetry_multiplicity
_atom_site_calc_flag
_atom_site_refinement_flags
_atom_site_disorder_assembly
_atom_site_disorder_group
Al1 Al 0.15250(8) 0.03455(6) 0.60784(6) 0.0171(3) Uani 1 1 d . . .
N1 N 0.1622(2) 0.10004(19) 0.7887(2) 0.0205(5) Uani 1 1 d . . .
H1 H 0.153(4) 0.172(3) 0.773(3) 0.033(9) Uiso 1 1 d . . .
O1 O -0.0753(2) 0.01409(15) 0.56704(15) 0.0192(4) Uani 1 1 d . . .
C1 C -0.1787(3) -0.0036(2) 0.6395(2) 0.0232(5) Uani 1 1 d . . .
H1A H -0.1591 -0.0792 0.6735 0.028 Uiso 1 1 calc R . .
H1B H -0.295 0.0009 0.5861 0.028 Uiso 1 1 calc R . .
C2 C -0.1487(3) 0.0813(2) 0.7455(2) 0.0226(6) Uani 1 1 d . . .
C3 C 0.0300(3) 0.0673(2) 0.8389(2) 0.0235(6) Uani 1 1 d . . .
H3A H 0.0424 0.1148 0.9131 0.028 Uiso 1 1 calc R . .
H3B H 0.0471 -0.0136 0.8662 0.028 Uiso 1 1 calc R . .
C4 C 0.3299(3) 0.0877(3) 0.8865(2) 0.0285(6) Uani 1 1 d . . .
H4A H 0.3345 0.1334 0.9581 0.043 Uiso 1 1 calc R . .
H4B H 0.4163 0.1135 0.8550 0.043 Uiso 1 1 calc R . .
H4C H 0.3493 0.0081 0.9108 0.043 Uiso 1 1 calc R . .
C5 C -0.1822(3) 0.2034(2) 0.6967(3) 0.0298(6) Uani 1 1 d . . .
H5A H -0.109 0.2213 0.649 0.045 Uiso 1 1 calc R . .
H5B H -0.158 0.2568 0.7673 0.045 Uiso 1 1 calc R . .
H5C H -0.302 0.2110 0.6425 0.045 Uiso 1 1 calc R . .
C6 C -0.2718(3) 0.0503(3) 0.8119(3) 0.0336(7) Uani 1 1 d . . .
H6A H -0.250 -0.0299 0.844 0.050 Uiso 1 1 calc R . .
H6B H -0.391 0.0567 0.7521 0.050 Uiso 1 1 calc R . .
H6C H -0.255 0.1038 0.883 0.050 Uiso 1 1 calc R . .
C11 C 0.2899(3) -0.1041(2) 0.6708(3) 0.0262(6) Uani 1 1 d . . .
H11A H 0.354 -0.1201 0.6211 0.039 Uiso 1 1 calc R . .
H11B H 0.2187 -0.1658 0.6682 0.039 Uiso 1 1 calc R . .
H11C H 0.362 -0.0920 0.7526 0.039 Uiso 1 1 calc R . .
C21 C 0.2502(3) 0.1831(2) 0.5792(3) 0.0267(6) Uani 1 1 d . . .
H21A H 0.312 0.1713 0.5297 0.040 Uiso 1 1 calc R . .
H21B H 0.318 0.2123 0.6533 0.040 Uiso 1 1 calc R . .
H21C H 0.1652 0.2330 0.542 0.040 Uiso 1 1 calc R . .

loop_
_atom_site_aniso_label
_atom_site_aniso_U_11
_atom_site_aniso_U_22
_atom_site_aniso_U_33
_atom_site_aniso_U_23
_atom_site_aniso_U_13
_atom_site_aniso_U_12
Al1 0.0156(4) 0.0171(4) 0.0207(4) 0.0000(2) 0.0089(3) -0.0001(2)
N1 0.0163(9) 0.0219(11) 0.0239(11) -0.0003(8) 0.0079(8) 0.0005(8)
O1 0.0173(8) 0.0240(9) 0.0194(9) -0.0015(7) 0.0104(7) -0.0023(6)
C1 0.0220(11) 0.0255(13) 0.0281(13) -0.0025(10) 0.0163(10) -0.0051(10)
C2 0.0199(11) 0.0264(13) 0.0257(13) -0.0040(10) 0.0132(10) -0.0022(9)
C3 0.0233(12) 0.0287(14) 0.0214(13) -0.0012(10) 0.0116(10) -0.0007(10)
C4 0.0184(11) 0.0382(16) 0.0270(14) -0.0042(11) 0.0056(10) 0.0020(10)
C5 0.0228(12) 0.0280(14) 0.0395(16) -0.0053(12) 0.0121(11) 0.0033(10)
C6 0.0284(13) 0.0485(18) 0.0320(15) -0.0120(13) 0.0206(12) -0.0091(12)
C11 0.0265(12) 0.0229(12) 0.0284(14) 0.0016(10) 0.0086(10) 0.0051(10)
C21 0.0311(13) 0.0236(13) 0.0309(14) -0.0008(10) 0.0178(11) -0.0040(10)

loop_
_atom_type_symbol
_atom_type_description
_atom_type_scat_dispersion_real
_atom_type_scat_dispersion_imag
_atom_type_scat_source
C C 0.0181 0.0091 'International Tables Vol C Tables 4.2.6.8 and 6.1.1.4'
H H 0.0000 0.0000 'International Tables Vol C Tables 4.2.6.8 and 6.1.1.4'
N N 0.0311 0.0180 'International Tables Vol C Tables 4.2.6.8 and 6.1.1.4'
O O 0.0492 0.0322 'International Tables Vol C Tables 4.2.6.8 and 6.1.1.4'
Al Al 0.2130 0.2455 'International Tables Vol C Tables 4.2.6.8 and 6.1.1.4'

loop_
_geom_angle_atom_site_label_1
_geom_angle_atom_site_label_2
_geom_angle_atom_site_label_3
_geom_angle
_geom_angle_site_symmetry_1
_geom_angle_site_symmetry_3
_geom_angle_publ_flag
O1 Al1 O1 76.06(8) . 3_556 ?
O1 Al1 C11 114.58(10) . . ?
O1 Al1 C11 94.41(10) 3_556 . ?
O1 Al1 C21 121.97(10) . . ?
O1 Al1 C21 95.25(10) 3_556 . ?
C11 Al1 C21 123.32(11) . . ?
O1 Al1 N1 88.48(8) . . ?
O1 Al1 N1 163.66(7) 3_556 . ?
C11 Al1 N1 96.87(10) . . ?
C21 Al1 N1 88.39(10) . . ?
O1 Al1 Al1 39.62(6) . 3_556 ?
O1 Al1 Al1 36.44(5) 3_556 3_556 ?
C11 Al1 Al1 107.76(9) . 3_556 ?
C21 Al1 Al1 112.59(9) . 3_556 ?
N1 Al1 Al1 127.90(6) . 3_556 ?
C4 N1 C3 109.5(2) . . ?
C4 N1 Al1 113.19(15) . . ?
C3 N1 Al1 119.93(16) . . ?
C4 N1 H1 104(2) . . ?
C3 N1 H1 108(2) . . ?
Al1 N1 H1 100(2) . . ?
C1 O1 Al1 132.78(15) . . ?
C1 O1 Al1 120.36(14) . 3_556 ?
Al1 O1 Al1 103.94(8) . 3_556 ?
O1 C1 C2 114.2(2) . . ?
O1 C1 H1A 108.7 . . ?
C2 C1 H1A 108.7 . . ?
O1 C1 H1B 108.7 . . ?
C2 C1 H1B 108.7 . . ?
H1A C1 H1B 107.6 . . ?
C1 C2 C3 109.7(2) . . ?
C1 C2 C5 111.1(2) . . ?
C3 C2 C5 111.7(2) . . ?
C1 C2 C6 107.0(2) . . ?
C3 C2 C6 107.6(2) . . ?
C5 C2 C6 109.5(2) . . ?
N1 C3 C2 113.3(2) . . ?
N1 C3 H3A 108.9 . . ?
C2 C3 H3A 108.9 . . ?
N1 C3 H3B 108.9 . . ?
C2 C3 H3B 108.9 . . ?
H3A C3 H3B 107.7 . . ?
N1 C4 H4A 109.5 . . ?
N1 C4 H4B 109.5 . . ?
H4A C4 H4B 109.5 . . ?
N1 C4 H4C 109.5 . . ?
H4A C4 H4C 109.5 . . ?
H4B C4 H4C 109.5 . . ?
C2 C5 H5A 109.5 . . ?
C2 C5 H5B 109.5 . . ?
H5A C5 H5B 109.5 . . ?
C2 C5 H5C 109.5 . . ?
H5A C5 H5C 109.5 . . ?
H5B C5 H5C 109.5 . . ?
C2 C6 H6A 109.5 . . ?
C2 C6 H6B 109.5 . . ?
H6A C6 H6B 109.5 . . ?
C2 C6 H6C 109.5 . . ?
H6A C6 H6C 109.5 . . ?
H6B C6 H6C 109.5 . . ?
Al1 C11 H11A 109.5 . . ?
Al1 C11 H11B 109.5 . . ?
H11A C11 H11B 109.5 . . ?
Al1 C11 H11C 109.5 . . ?
H11A C11 H11C 109.5 . . ?
H11B C11 H11C 109.5 . . ?
Al1 C21 H21A 109.5 . . ?
Al1 C21 H21B 109.5 . . ?
H21A C21 H21B 109.5 . . ?
Al1 C21 H21C 109.5 . . ?
H21A C21 H21C 109.5 . . ?
H21B C21 H21C 109.5 . . ?

loop_
_geom_bond_atom_site_label_1
_geom_bond_atom_site_label_2
_geom_bond_distance
_geom_bond_site_symmetry_2
_geom_bond_publ_flag
Al1 O1 1.8300(17) . ?
Al1 O1 1.9649(18) 3_556 ?
Al1 C11 1.978(3) . ?
Al1 C21 2.000(3) . ?
Al1 N1 2.188(2) . ?
Al1 Al1 2.9903(17) 3_556 ?
N1 C4 1.474(3) . ?
N1 C3 1.477(3) . ?
N1 H1 0.86(4) . ?
O1 C1 1.418(3) . ?
O1 Al1 1.9649(18) 3_556 ?
C1 C2 1.522(3) . ?
C1 H1A 0.9580 . ?
C1 H1B 0.9580 . ?
C2 C3 1.523(3) . ?
C2 C5 1.524(4) . ?
C2 C6 1.534(3) . ?
C3 H3A 0.9919 . ?
C3 H3B 0.9919 . ?
C4 H4A 0.9700 . ?
C4 H4B 0.9700 . ?
C4 H4C 0.9700 . ?
C5 H5A 0.9870 . ?
C5 H5B 0.9870 . ?
C5 H5C 0.9870 . ?
C6 H6A 1.0006 . ?
C6 H6B 1.0006 . ?
C6 H6C 1.0006 . ?
C11 H11A 0.9334 . ?
C11 H11B 0.9334 . ?
C11 H11C 0.9334 . ?
C21 H21A 0.9081 . ?
C21 H21B 0.9081 . ?
C21 H21C 0.9081 . ?

loop_
_geom_torsion_atom_site_label_1
_geom_torsion_atom_site_label_2
_geom_torsion_atom_site_label_3
_geom_torsion_atom_site_label_4
_geom_torsion
_geom_torsion_site_symmetry_1
_geom_torsion_site_symmetry_2
_geom_torsion_site_symmetry_3
_geom_torsion_site_symmetry_4
_geom_torsion_publ_flag
O1 Al1 N1 C4 155.49(18) . . . . ?
O1 Al1 N1 C4 174.3(3) 3_556 . . . ?
C11 Al1 N1 C4 40.9(2) . . . . ?
C21 Al1 N1 C4 -82.46(19) . . . . ?
Al1 Al1 N1 C4 159.81(15) 3_556 . . . ?
O1 Al1 N1 C3 23.73(19) . . . . ?
O1 Al1 N1 C3 42.5(4) 3_556 . . . ?
C11 Al1 N1 C3 -90.8(2) . . . . ?
C21 Al1 N1 C3 145.8(2) . . . . ?
Al1 Al1 N1 C3 28.1(2) 3_556 . . . ?
O1 Al1 O1 C1 159.9(3) 3_556 . . . ?
C11 Al1 O1 C1 71.4(2) . . . . ?
C21 Al1 O1 C1 -112.6(2) . . . . ?
N1 Al1 O1 C1 -25.4(2) . . . . ?
Al1 Al1 O1 C1 159.9(3) 3_556 . . . ?
O1 Al1 O1 Al1 0.0 3_556 . . 3_556 ?
C11 Al1 O1 Al1 -88.49(12) . . . 3_556 ?
C21 Al1 O1 Al1 87.50(12) . . . 3_556 ?
N1 Al1 O1 Al1 174.65(9) . . . 3_556 ?
Al1 O1 C1 C2 49.7(3) . . . . ?
Al1 O1 C1 C2 -153.01(17) 3_556 . . . ?
O1 C1 C2 C3 -64.2(3) . . . . ?
O1 C1 C2 C5 59.8(3) . . . . ?
O1 C1 C2 C6 179.3(2) . . . . ?
C4 N1 C3 C2 178.0(2) . . . . ?
Al1 N1 C3 C2 -48.7(3) . . . . ?
C1 C2 C3 N1 66.8(3) . . . . ?
C5 C2 C3 N1 -57.0(3) . . . . ?
C6 C2 C3 N1 -177.2(2) . . . . ?
